data_9007661
loop_
_publ_author_name
'Schonfeld, B.'
'Huang, J. J.'
'Moss, S. C.'

_publ_section_title
;
 Anisotropic mean-square displacements (MSD) in single crystals
 of 2H- and 3R-MoS2
 Note: 3R polytype
;
_journal_issue 4
_journal_name_full 'Acta Crystallographica, Section B'
_journal_page_first 404
_journal_page_last 407
_journal_paper_doi 10.1107/S0108768183002645
_journal_volume 39
_journal_year 1983
_chemical_compound_source Synthetic
_chemical_formula_sum 'Mo S2'
_chemical_name_mineral Molybdenite
_space_group_IT_number 160
_symmetry_space_group_name_Hall 'R 3 -2"'
_symmetry_space_group_name_H-M 'R 3 m :H'
_cell_angle_alpha 90
_cell_angle_beta 90
_cell_angle_gamma 120
_cell_length_a 3.163
_cell_length_b 3.163
_cell_length_c 18.37
_cell_formula_units_Z 3
_cell_volume 159.162
_database_code_amcsd 0009789
_exptl_crystal_density_diffrn 5.010
_cod_original_sg_symbol_H-M 'R 3 m'
_cod_database_code 9007661

loop_
_space_group_symop_operation_xyz
x,y,z
2/3+x,1/3+y,1/3+z
1/3+x,2/3+y,2/3+z
x,x-y,z
2/3+x,1/3+x-y,1/3+z
1/3+x,2/3+x-y,2/3+z
-y,-x,z
2/3-y,1/3-x,1/3+z
1/3-y,2/3-x,2/3+z
-x+y,y,z
2/3-x+y,1/3+y,1/3+z
1/3-x+y,2/3+y,2/3+z
-y,x-y,z
2/3-y,1/3+x-y,1/3+z
1/3-y,2/3+x-y,2/3+z
-x+y,-x,z
2/3-x+y,1/3-x,1/3+z
1/3-x+y,2/3-x,2/3+z

loop_
_atom_site_aniso_label
_atom_site_aniso_U_11
_atom_site_aniso_U_22
_atom_site_aniso_U_33
_atom_site_aniso_U_12
_atom_site_aniso_U_13
_atom_site_aniso_U_23
Mo 0.00480 0.00480 0.00750 0.00240 0.00000 0.00000
S1 0.00380 0.00380 0.00510 0.00190 0.00000 0.00000
S2 0.00380 0.00380 0.00510 0.00190 0.00000 0.00000

loop_
_atom_site_label
_atom_site_fract_x
_atom_site_fract_y
_atom_site_fract_z
Mo 0.00000 0.00000 0.00000
S1 0.00000 0.00000 0.25160
S2 0.00000 0.00000 0.41510

loop_
_cod_related_entry_id
_cod_related_entry_database
_cod_related_entry_code
1 AMCSD 0009789
